data_5900004
_journal_name_full Strukturbericht
_journal_page_first 660
_journal_volume 3
_chemical_formula_sum 'C2 H6 N2 O'
_chemical_name_systematic Monomethylurea
_space_group_crystal_system orthorhombic
_space_group_IT_number 19
_space_group_name_Hall 'P 2ac 2ab'
_space_group_name_H-M_alt 'P 21 21 21'
_cell_angle_alpha 90
_cell_angle_beta 90
_cell_angle_gamma 90
_cell_formula_units_Z 4
_cell_length_a 6.89
_cell_length_b 6.96
_cell_length_c 8.45
_cod_data_source_file 005_monomethylurea.cif
_cod_data_source_block monomethylurea
_cod_depositor_comments
;
 Updating space group information and adding the symmetry operation list.

 Antanas Vaitkus,
 2018-06-18

 Replacing explicit hydrogen atom coordinates with the attached hydrogen
 atoms since the explicit coordinates were provided as being identical to
 the coordinates of atoms hydrogen atoms are attached to. Also, atom
 labels in the '_geom_bond*' loop were changed to match the ones in the
 '_atom_site' loop.

 Antanas Vaitkus,
 2016-12-06

 Added the _citation_author_ordinal data item to the CITATION_AUTHOR loop
 and updated the _citation_author_name data item value.

 Antanas Vaitkus,
 2021-05-03
;
_cod_database_code 5900004

loop_
_space_group_symop_id
_space_group_symop_operation_xyz
1 x,y,z
2 -x+1/2,-y,z+1/2
3 x+1/2,-y+1/2,-z
4 -x,y+1/2,-z+1/2

loop_
_atom_site_label
_atom_site_type_symbol
_atom_site_symmetry_multiplicity
_atom_site_Wyckoff_symbol
_atom_site_fract_x
_atom_site_fract_y
_atom_site_fract_z
_atom_site_attached_hydrogens
O O 4 a 0.35 0.04 0.07 0
C1 C 4 a 0.23 0.12 0.21 0
N1 N 4 a 0.20 0.14 0.37 2
N2 N 4 a 0.14 0.18 0.07 1
C2 C 4 a 0.17 0.35 0.02 3

loop_
_citation_author_citation_id
_citation_author_ordinal
_citation_author_name
1 1 'Kitajgorodskij, A. I.'

loop_
_citation_id
_citation_coordinate_linkage
_citation_title
_citation_book_title
_citation_country
_citation_page_first
_citation_page_last
_citation_year
_citation_book_publisher
_cod_citation_special_details
1 yes ? 'Organicheskaja Kristallokhimija' USSR ? ? 1955 'Izdatel'stvo Akademii Nauk SSSR'
;

Coordinates are presented as published in this book, Kitajgorodskij's
"Organicheskaja Kristallokhimija", keyed in manually.

Saulius Gra\<zulis
;

loop_
_geom_bond_atom_site_label_1
_geom_bond_atom_site_label_2
_geom_bond_distance
C1 O 1.55
C1 N1 1.38
C1 N2 1.39
N2 C2 1.28
